data_4062127
loop_
_publ_author_name
'Sweeder, Ryan D.'
'Gdula, Robyn L.'
'Ludwig, Bonnie J.'
'Banaszak Holl, Mark M.'
'Kampf, Jeff W.'

_publ_section_title
;
 Germylene Reactions with Quinones Shed Light on Germylene Phenone Equilibria
;
_journal_coden_ASTM ORGND7
_journal_issue 16
_journal_name_full Organometallics
_journal_page_first 3222
_journal_page_last 3229
_journal_paper_doi 10.1021/om0302589
_journal_volume 22
_journal_year 2003
_chemical_formula_sum 'C22 H46 Ge N2 O2 Si4'
_chemical_formula_weight 555.56
_space_group_IT_number 2
_symmetry_cell_setting triclinic
_symmetry_space_group_name_Hall '-P 1'
_symmetry_space_group_name_H-M 'P -1'
_cell_angle_alpha 73.9610(10)
_cell_angle_beta 85.505(2)
_cell_angle_gamma 76.761(2)
_cell_formula_units_Z 2
_cell_length_a 10.1060(9)
_cell_length_b 11.2113(10)
_cell_length_c 13.9057(12)
_cell_measurement_temperature 150(2)
_cell_volume 1473.8(2)
_diffrn_ambient_temperature 150(2)
_exptl_crystal_density_diffrn 1.252
_cod_depositor_comments
;
The following automatic conversions were performed:
'_symmetry_cell_setting' value 'Triclinic' changed to 'triclinic'
according to '/home/saulius/struct/CIF-dictionaries/cif_core.dic'
dictionary named 'cif_core.dic' version 2.4.1 from 2010-06-29.

Automatic conversion script
Id: cif_fix_enum 1527 2010-12-29 10:47:43Z saulius 

 Updated bibliographical information.

 Antanas Vaitkus,
 2019-09-11
;
_cod_database_code 4062127

loop_
_symmetry_equiv_pos_as_xyz
'x, y, z'
'-x, -y, -z'

loop_
_atom_site_label
_atom_site_type_symbol
_atom_site_fract_x
_atom_site_fract_y
_atom_site_fract_z
_atom_site_U_iso_or_equiv
_atom_site_adp_type
_atom_site_occupancy
_atom_site_symmetry_multiplicity
_atom_site_calc_flag
_atom_site_refinement_flags
_atom_site_disorder_assembly
_atom_site_disorder_group
Ge1 Ge 0.670080(11) 0.722033(10) 0.237138(8) 0.01163(4) Uani 1 1 d . . .
Si1 Si 0.73428(3) 0.90539(3) 0.35351(2) 0.01756(7) Uani 1 1 d . . .
Si2 Si 0.93623(3) 0.82154(3) 0.20032(2) 0.01639(7) Uani 1 1 d . . .
Si3 Si 0.84062(3) 0.45579(3) 0.34094(2) 0.01698(7) Uani 1 1 d . . .
Si4 Si 0.72772(4) 0.48909(3) 0.13913(3) 0.01959(7) Uani 1 1 d . . .
O1 O 0.43955(8) 0.70671(8) 0.19181(6) 0.01707(16) Uani 1 1 d . . .
O2 O 0.60304(8) 0.81521(8) 0.11422(6) 0.01566(16) Uani 1 1 d . . .
N1 N 0.78542(9) 0.80799(9) 0.27166(7) 0.01452(18) Uani 1 1 d . . .
N2 N 0.75550(10) 0.55835(9) 0.23376(7) 0.01511(18) Uani 1 1 d . . .
C1 C 0.47588(11) 0.72525(11) 0.28633(9) 0.0154(2) Uani 1 1 d . . .
C2 C 0.45908(11) 0.82214(11) 0.12042(9) 0.0162(2) Uani 1 1 d . . .
C3 C 0.38883(11) 0.92049(11) 0.17473(9) 0.0166(2) Uani 1 1 d . . .
C4 C 0.32085(12) 1.04566(12) 0.13921(10) 0.0216(2) Uani 1 1 d . . .
H4 H 0.3147(17) 1.0856(16) 0.0704(13) 0.029(4) Uiso 1 1 d . . .
C5 C 0.25854(14) 1.11018(12) 0.20924(11) 0.0263(3) Uani 1 1 d . . .
H5 H 0.2112(17) 1.1994(17) 0.1853(13) 0.031(4) Uiso 1 1 d . . .
C6 C 0.26490(13) 1.04978(13) 0.31112(10) 0.0253(3) Uani 1 1 d . . .
H6 H 0.2190(18) 1.0945(17) 0.3579(13) 0.033(4) Uiso 1 1 d . . .
C7 C 0.33574(12) 0.92375(12) 0.34648(9) 0.0207(2) Uani 1 1 d . . .
H7 H 0.3377(16) 0.8838(15) 0.4159(12) 0.022(4) Uiso 1 1 d . . .
C8 C 0.39842(11) 0.86008(11) 0.27717(9) 0.0157(2) Uani 1 1 d . . .
C9 C 0.44428(13) 0.61947(12) 0.37222(10) 0.0207(2) Uani 1 1 d . . .
H9A H 0.3517(18) 0.6209(16) 0.3754(12) 0.029(4) Uiso 1 1 d . . .
H9B H 0.4682(17) 0.6295(15) 0.4347(13) 0.027(4) Uiso 1 1 d . . .
H9C H 0.4931(18) 0.5412(17) 0.3659(13) 0.033(4) Uiso 1 1 d . . .
C10 C 0.40204(14) 0.83334(14) 0.02074(10) 0.0247(3) Uani 1 1 d . . .
H10A H 0.4130(18) 0.9123(18) -0.0251(14) 0.033(4) Uiso 1 1 d . . .
H10B H 0.3083(19) 0.8319(17) 0.0286(13) 0.034(5) Uiso 1 1 d . . .
H10C H 0.4431(19) 0.7640(18) -0.0043(14) 0.038(5) Uiso 1 1 d . . .
C11 C 0.63085(14) 1.06342(12) 0.28683(11) 0.0254(3) Uani 1 1 d . . .
H11A H 0.688(2) 1.1111(19) 0.2407(15) 0.043(5) Uiso 1 1 d . . .
H11B H 0.596(2) 1.1085(19) 0.3329(15) 0.044(5) Uiso 1 1 d . . .
H11C H 0.558(2) 1.0553(18) 0.2556(15) 0.043(5) Uiso 1 1 d . . .
C12 C 0.63788(14) 0.82934(13) 0.46536(10) 0.0228(2) Uani 1 1 d . . .
H12A H 0.575(2) 0.7925(18) 0.4502(14) 0.038(5) Uiso 1 1 d . . .
H12B H 0.586(2) 0.8936(18) 0.4933(14) 0.040(5) Uiso 1 1 d . . .
H12C H 0.6974(19) 0.7725(18) 0.5106(14) 0.035(5) Uiso 1 1 d . . .
C13 C 0.88466(15) 0.93225(15) 0.40911(11) 0.0284(3) Uani 1 1 d . . .
H13A H 0.9371(19) 0.8545(18) 0.4495(14) 0.037(5) Uiso 1 1 d . . .
H13B H 0.850(2) 0.988(2) 0.4517(15) 0.049(6) Uiso 1 1 d . . .
H13C H 0.946(2) 0.9718(18) 0.3626(15) 0.041(5) Uiso 1 1 d . . .
C14 C 1.08935(13) 0.74154(15) 0.27883(12) 0.0271(3) Uani 1 1 d . . .
H14A H 1.105(2) 0.785(2) 0.3207(18) 0.064(7) Uiso 1 1 d . . .
H14B H 1.167(2) 0.7289(18) 0.2380(15) 0.047(6) Uiso 1 1 d . . .
H14C H 1.081(2) 0.662(2) 0.3178(16) 0.051(6) Uiso 1 1 d . . .
C15 C 0.94924(15) 0.74846(14) 0.09414(10) 0.0259(3) Uani 1 1 d . . .
H15A H 0.9582(18) 0.6594(18) 0.1150(14) 0.036(5) Uiso 1 1 d . . .
H15B H 1.027(2) 0.7715(18) 0.0536(14) 0.043(5) Uiso 1 1 d . . .
H15C H 0.870(2) 0.7829(18) 0.0504(14) 0.039(5) Uiso 1 1 d . . .
C16 C 0.94252(15) 0.99177(13) 0.14275(12) 0.0275(3) Uani 1 1 d . . .
H16A H 0.869(2) 1.030(2) 0.0970(17) 0.059(6) Uiso 1 1 d . . .
H16B H 1.022(2) 0.997(2) 0.1036(16) 0.054(6) Uiso 1 1 d . . .
H16C H 0.939(2) 1.0392(19) 0.1853(15) 0.042(5) Uiso 1 1 d . . .
C17 C 0.82221(14) 0.53328(12) 0.44541(9) 0.0216(2) Uani 1 1 d . . .
H17A H 0.8675(18) 0.6013(17) 0.4334(13) 0.033(4) Uiso 1 1 d . . .
H17B H 0.8595(19) 0.4715(17) 0.5024(14) 0.037(5) Uiso 1 1 d . . .
H17C H 0.728(2) 0.5614(18) 0.4628(14) 0.042(5) Uiso 1 1 d . . .
C18 C 1.02731(14) 0.40152(15) 0.31845(12) 0.0299(3) Uani 1 1 d . . .
H18A H 1.045(2) 0.333(2) 0.2957(18) 0.067(7) Uiso 1 1 d . . .
H18B H 1.074(2) 0.379(2) 0.3785(18) 0.060(6) Uiso 1 1 d . . .
H18C H 1.065(3) 0.460(2) 0.2724(19) 0.068(7) Uiso 1 1 d . . .
C19 C 0.76750(16) 0.31079(13) 0.39222(11) 0.0271(3) Uani 1 1 d . . .
H19A H 0.677(2) 0.327(2) 0.4093(16) 0.056(6) Uiso 1 1 d . . .
H19B H 0.809(2) 0.2626(19) 0.4546(16) 0.046(5) Uiso 1 1 d . . .
H19C H 0.771(2) 0.261(2) 0.3502(16) 0.049(6) Uiso 1 1 d . . .
C20 C 0.73355(16) 0.59320(14) 0.00912(10) 0.0276(3) Uani 1 1 d . . .
H20A H 0.678(2) 0.673(2) 0.0000(15) 0.047(5) Uiso 1 1 d . . .
H20B H 0.707(2) 0.5511(19) -0.0351(15) 0.046(5) Uiso 1 1 d . . .
H20C H 0.823(2) 0.600(2) -0.0099(16) 0.050(6) Uiso 1 1 d . . .
C21 C 0.56546(16) 0.43221(15) 0.15910(13) 0.0309(3) Uani 1 1 d . . .
H21A H 0.561(2) 0.381(2) 0.2205(18) 0.062(7) Uiso 1 1 d . . .
H21B H 0.564(2) 0.380(2) 0.1150(18) 0.066(7) Uiso 1 1 d . . .
H21C H 0.487(2) 0.501(2) 0.1479(15) 0.049(5) Uiso 1 1 d . . .
C22 C 0.86919(17) 0.34799(14) 0.13781(12) 0.0312(3) Uani 1 1 d . . .
H22A H 0.953(2) 0.3720(19) 0.1200(15) 0.047(6) Uiso 1 1 d . . .
H22B H 0.849(2) 0.313(2) 0.0857(18) 0.062(7) Uiso 1 1 d . . .
H22C H 0.8816(19) 0.2785(19) 0.2003(15) 0.041(5) Uiso 1 1 d . . .

loop_
_atom_site_aniso_label
_atom_site_aniso_U_11
_atom_site_aniso_U_22
_atom_site_aniso_U_33
_atom_site_aniso_U_23
_atom_site_aniso_U_13
_atom_site_aniso_U_12
Ge1 0.01093(6) 0.01163(6) 0.01206(6) -0.00289(4) -0.00049(4) -0.00212(4)
Si1 0.01881(15) 0.01686(15) 0.01910(16) -0.00782(12) -0.00161(12) -0.00387(12)
Si2 0.01389(14) 0.01738(15) 0.01760(15) -0.00269(12) 0.00004(12) -0.00528(11)
Si3 0.01834(15) 0.01339(14) 0.01725(15) -0.00294(11) -0.00248(12) -0.00014(11)
Si4 0.02405(17) 0.01727(15) 0.01948(16) -0.00875(12) -0.00206(13) -0.00326(12)
O1 0.0165(4) 0.0176(4) 0.0180(4) -0.0042(3) -0.0026(3) -0.0053(3)
O2 0.0128(4) 0.0193(4) 0.0129(4) -0.0018(3) -0.0012(3) -0.0022(3)
N1 0.0142(4) 0.0148(4) 0.0160(4) -0.0054(3) -0.0006(3) -0.0044(3)
N2 0.0165(4) 0.0135(4) 0.0150(4) -0.0045(3) -0.0017(4) -0.0013(3)
C1 0.0130(5) 0.0162(5) 0.0161(5) -0.0033(4) 0.0006(4) -0.0029(4)
C2 0.0143(5) 0.0180(5) 0.0154(5) -0.0028(4) -0.0028(4) -0.0026(4)
C3 0.0129(5) 0.0185(5) 0.0173(5) -0.0033(4) -0.0012(4) -0.0026(4)
C4 0.0175(5) 0.0210(6) 0.0215(6) -0.0003(5) -0.0021(5) -0.0005(4)
C5 0.0229(6) 0.0191(6) 0.0307(7) -0.0035(5) -0.0008(5) 0.0043(5)
C6 0.0221(6) 0.0241(6) 0.0276(7) -0.0098(5) 0.0028(5) 0.0021(5)
C7 0.0183(5) 0.0227(6) 0.0188(6) -0.0044(5) 0.0018(4) -0.0020(4)
C8 0.0114(5) 0.0164(5) 0.0176(5) -0.0022(4) -0.0005(4) -0.0022(4)
C9 0.0175(6) 0.0189(6) 0.0223(6) 0.0006(5) 0.0014(5) -0.0048(4)
C10 0.0213(6) 0.0331(7) 0.0198(6) -0.0075(5) -0.0069(5) -0.0031(5)
C11 0.0257(6) 0.0171(6) 0.0336(7) -0.0082(5) -0.0013(6) -0.0032(5)
C12 0.0243(6) 0.0251(6) 0.0196(6) -0.0091(5) 0.0005(5) -0.0029(5)
C13 0.0290(7) 0.0340(7) 0.0288(7) -0.0146(6) -0.0043(6) -0.0111(6)
C14 0.0156(6) 0.0322(7) 0.0305(7) -0.0037(6) -0.0031(5) -0.0042(5)
C15 0.0267(7) 0.0306(7) 0.0228(6) -0.0099(5) 0.0077(5) -0.0103(5)
C16 0.0285(7) 0.0237(6) 0.0291(7) -0.0007(5) 0.0009(6) -0.0116(5)
C17 0.0266(6) 0.0199(6) 0.0165(5) -0.0031(4) -0.0048(5) -0.0021(5)
C18 0.0204(6) 0.0299(7) 0.0354(8) -0.0095(6) -0.0049(6) 0.0048(5)
C19 0.0370(8) 0.0169(6) 0.0261(7) -0.0023(5) 0.0000(6) -0.0078(5)
C20 0.0368(8) 0.0289(7) 0.0186(6) -0.0096(5) -0.0035(5) -0.0051(6)
C21 0.0330(7) 0.0268(7) 0.0403(8) -0.0159(6) -0.0043(6) -0.0113(6)
C22 0.0384(8) 0.0253(7) 0.0298(7) -0.0147(6) 0.0004(6) 0.0023(6)

loop_
_geom_bond_atom_site_label_1
_geom_bond_atom_site_label_2
_geom_bond_distance
_geom_bond_site_symmetry_2
_geom_bond_publ_flag
Ge1 O2 1.8283(8) . ?
Ge1 N1 1.8373(10) . ?
Ge1 N2 1.8522(9) . ?
Ge1 C1 2.0229(11) . ?
Si1 N1 1.7582(10) . ?
Si1 C11 1.8675(14) . ?
Si1 C12 1.8722(14) . ?
Si1 C13 1.8763(14) . ?
Si2 N1 1.7651(10) . ?
Si2 C15 1.8594(14) . ?
Si2 C14 1.8652(14) . ?
Si2 C16 1.8683(14) . ?
Si3 N2 1.7563(10) . ?
Si3 C17 1.8658(13) . ?
Si3 C18 1.8747(14) . ?
Si3 C19 1.8773(14) . ?
Si4 N2 1.7708(10) . ?
Si4 C21 1.8662(16) . ?
Si4 C20 1.8662(15) . ?
Si4 C22 1.8769(14) . ?
O1 C2 1.4407(14) . ?
O1 C1 1.4721(14) . ?
O2 C2 1.4361(13) . ?
C1 C9 1.5052(16) . ?
C1 C8 1.5103(15) . ?
C2 C10 1.5051(17) . ?
C2 C3 1.5191(16) . ?
C3 C4 1.3834(16) . ?
C3 C8 1.3986(16) . ?
C4 C5 1.3974(19) . ?
C5 C6 1.3906(19) . ?
C6 C7 1.3995(17) . ?
C7 C8 1.3846(17) . ?

loop_
_cod_related_entry_id
_cod_related_entry_database
_cod_related_entry_code
1 ChemSpider 17617488
